data_7157976
loop_
_publ_author_name
'Kumar, Pravin'
'Keshri, Santosh Kumar'
'Kapur, Manmohan'

_publ_section_title
;
 Ru(II)-Catalyzed, Cu(II)-mediated carbene migratory insertion in the
 synthesis of trisubstituted pyrroles from isoxazoles.
;
_journal_issue 15
_journal_name_full 'Organic &amp; biomolecular chemistry'
_journal_page_first 3428
_journal_page_last 3433
_journal_paper_doi 10.1039/d1ob00255d
_journal_volume 19
_journal_year 2021
_chemical_formula_moiety 'C24 H19 N O'
_chemical_formula_sum 'C24 H19 N O'
_chemical_formula_weight 337.40
_space_group_crystal_system monoclinic
_space_group_IT_number 14
_space_group_name_Hall '-P 2ybc'
_space_group_name_H-M_alt 'P 1 21/c 1'
_atom_sites_solution_hydrogens geom
_atom_sites_solution_primary iterative
_audit_creation_date 2019-11-20
_audit_creation_method
;
Olex2 1.2
(compiled 2018.05.29 svn.r3508 for OlexSys, GUI svn.r5506)
;
_audit_update_record
;
2020-04-16 deposited with the CCDC.	2021-03-18 downloaded from the CCDC.
;
_cell_angle_alpha 90
_cell_angle_beta 110.860(2)
_cell_angle_gamma 90
_cell_formula_units_Z 4
_cell_length_a 14.2820(13)
_cell_length_b 13.5704(9)
_cell_length_c 10.3175(9)
_cell_measurement_reflns_used 1775
_cell_measurement_temperature 287(2)
_cell_measurement_theta_max 23.40
_cell_measurement_theta_min 2.60
_cell_volume 1868.6(3)
_computing_molecular_graphics 'Olex2 (Dolomanov et al., 2009)'
_computing_publication_material 'Olex2 (Dolomanov et al., 2009)'
_computing_structure_refinement 'ShelXL (Sheldrick, 2015)'
_computing_structure_solution 'olex2.solve (Bourhis et al., 2015)'
_diffrn_ambient_temperature 287.55
_diffrn_measured_fraction_theta_full 0.997
_diffrn_measured_fraction_theta_max 0.993
_diffrn_measurement_device_type 'Bruker APEX-II CCD'
_diffrn_measurement_method '\f and \w scans'
_diffrn_radiation_type MoK\a
_diffrn_radiation_wavelength 0.71073
_diffrn_reflns_av_R_equivalents 0.1084
_diffrn_reflns_av_unetI/netI 0.1107
_diffrn_reflns_Laue_measured_fraction_full 0.997
_diffrn_reflns_Laue_measured_fraction_max 0.993
_diffrn_reflns_limit_h_max 18
_diffrn_reflns_limit_h_min -18
_diffrn_reflns_limit_k_max 17
_diffrn_reflns_limit_k_min -14
_diffrn_reflns_limit_l_max 13
_diffrn_reflns_limit_l_min -13
_diffrn_reflns_number 18733
_diffrn_reflns_point_group_measured_fraction_full 0.997
_diffrn_reflns_point_group_measured_fraction_max 0.993
_diffrn_reflns_theta_full 25.242
_diffrn_reflns_theta_max 27.978
_diffrn_reflns_theta_min 2.591
_exptl_absorpt_coefficient_mu 0.073
_exptl_crystal_density_diffrn 1.199
_exptl_crystal_description needle
_exptl_crystal_F_000 712
_exptl_crystal_size_max .57
_exptl_crystal_size_mid .45
_exptl_crystal_size_min .34
_refine_diff_density_max 0.152
_refine_diff_density_min -0.179
_refine_diff_density_rms 0.040
_refine_ls_extinction_method none
_refine_ls_goodness_of_fit_ref 1.024
_refine_ls_hydrogen_treatment constr
_refine_ls_matrix_type full
_refine_ls_number_parameters 236
_refine_ls_number_reflns 4463
_refine_ls_number_restraints 0
_refine_ls_restrained_S_all 1.024
_refine_ls_R_factor_all 0.1752
_refine_ls_R_factor_gt 0.0701
_refine_ls_shift/su_max 0.000
_refine_ls_shift/su_mean 0.000
_refine_ls_structure_factor_coef Fsqd
_refine_ls_weighting_details 'w=1/[\s^2^(Fo^2^)+(0.0502P)^2^+0.4793P] where P=(Fo^2^+2Fc^2^)/3'
_refine_ls_weighting_scheme calc
_refine_ls_wR_factor_gt 0.1276
_refine_ls_wR_factor_ref 0.1598
_reflns_Friedel_coverage 0.000
_reflns_number_gt 2189
_reflns_number_total 4495
_reflns_threshold_expression 'I > 2\s(I)'
_cod_data_source_file d1ob00255d2.cif
_cod_data_source_block f1_a
_cod_depositor_comments 'Adding full bibliography for 7157976--7157977.cif.'
_cod_database_code 7157976
_shelx_shelxl_version_number 2018/3
_shelx_space_group_comment
;
The symmetry employed for this shelxl refinement is uniquely defined
by the following loop, which should always be used as a source of
symmetry information in preference to the above space-group names.
They are only intended as comments.
;
_olex2_refinement_description
;
1. Fixed Uiso
 At 1.2 times of:
  All C(H) groups, All N(H) groups
 At 1.5 times of:
  All C(H,H,H) groups
2.a Aromatic/amide H refined with riding coordinates:
 N002(H002), C00C(H00C), C00D(H00D), C00E(H00E), C00F(H00F), C00H(H00H),
 C00I(H00I), C00J(H00J), C00K(H00K), C00L(H00L), C00M(H00M), C00N(H00N),
 C00O(H00O), C00P(H00P), C004(H004), C009(H009)
2.b Idealised Me refined as rotating group:
 C00Q(H00A,H00B,H00G)
;
_olex2_submission_special_instructions 'No special instructions were received'

loop_
_space_group_symop_operation_xyz
'x, y, z'
'-x, y+1/2, -z+1/2'
'-x, -y, -z'
'x, -y-1/2, z-1/2'

loop_
_atom_site_label
_atom_site_type_symbol
_atom_site_fract_x
_atom_site_fract_y
_atom_site_fract_z
_atom_site_U_iso_or_equiv
_atom_site_adp_type
_atom_site_occupancy
_atom_site_site_symmetry_order
_atom_site_calc_flag
_atom_site_refinement_flags_posn
_atom_site_refinement_flags_adp
_atom_site_refinement_flags_occupancy
_atom_site_disorder_assembly
_atom_site_disorder_group
O001 O 0.29224(14) 0.40370(11) 1.13838(16) 0.0663(5) Uani 1 1 d . . . . .
N002 N 0.26369(12) 0.29382(12) 0.74286(17) 0.0434(5) Uani 1 1 d . . . . .
H002 H 0.274463 0.240496 0.705348 0.052 Uiso 1 1 calc R . . . .
C00A C 0.13960(15) 0.36390(16) 0.5242(2) 0.0438(5) Uani 1 1 d . . . . .
C00B C 0.37528(16) 0.24765(16) 0.9807(2) 0.0452(6) Uani 1 1 d . . . . .
C00C C 0.11327(16) 0.27563(17) 0.4538(2) 0.0534(6) Uani 1 1 d . . . . .
H00C H 0.134341 0.216651 0.501102 0.064 Uiso 1 1 calc R . . . .
C00D C 0.2845(2) 0.62769(17) 0.9608(2) 0.0620(7) Uani 1 1 d . . . . .
H00D H 0.319505 0.607216 0.904859 0.074 Uiso 1 1 calc R . . . .
C00E C 0.10401(17) 0.45017(18) 0.4499(2) 0.0584(7) Uani 1 1 d . . . . .
H00E H 0.119551 0.510603 0.495022 0.070 Uiso 1 1 calc R . . . .
C00F C 0.45711(19) 0.28408(19) 1.0893(3) 0.0671(8) Uani 1 1 d . . . . .
H00F H 0.471646 0.351093 1.094629 0.081 Uiso 1 1 calc R . . . .
C00G C 0.41599(19) 0.08342(18) 1.0751(3) 0.0600(7) Uani 1 1 d . . . . .
C00H C 0.1997(2) 0.5897(2) 1.1163(3) 0.0676(7) Uani 1 1 d . . . . .
H00H H 0.179168 0.544234 1.168174 0.081 Uiso 1 1 calc R . . . .
C00I C 0.05599(19) 0.2739(2) 0.3138(3) 0.0681(8) Uani 1 1 d . . . . .
H00I H 0.040046 0.213762 0.267879 0.082 Uiso 1 1 calc R . . . .
C00J C 0.02245(19) 0.3596(2) 0.2421(3) 0.0736(8) Uani 1 1 d . . . . .
H00J H -0.015934 0.357912 0.147985 0.088 Uiso 1 1 calc R . . . .
C00K C 0.04609(19) 0.4477(2) 0.3105(3) 0.0711(8) Uani 1 1 d . . . . .
H00K H 0.023037 0.506206 0.262915 0.085 Uiso 1 1 calc R . . . .
C00L C 0.2655(3) 0.7261(2) 0.9696(3) 0.0894(11) Uani 1 1 d . . . . .
H00L H 0.289248 0.772263 0.922351 0.107 Uiso 1 1 calc R . . . .
C00M C 0.4955(2) 0.1220(2) 1.1823(3) 0.0822(9) Uani 1 1 d . . . . .
H00M H 0.535581 0.080361 1.251329 0.099 Uiso 1 1 calc R . . . .
C00N C 0.2116(3) 0.7556(3) 1.0480(4) 0.1049(14) Uani 1 1 d . . . . .
H00N H 0.197376 0.822173 1.052103 0.126 Uiso 1 1 calc R . . . .
C00O C 0.5166(2) 0.2208(2) 1.1890(3) 0.0877(10) Uani 1 1 d . . . . .
H00O H 0.571423 0.245186 1.261466 0.105 Uiso 1 1 calc R . . . .
C00P C 0.1778(2) 0.6886(3) 1.1212(4) 0.0935(11) Uani 1 1 d . . . . .
H00P H 0.140415 0.709617 1.173702 0.112 Uiso 1 1 calc R . . . .
C00Q C 0.3912(2) -0.02494(19) 1.0695(3) 0.0891(10) Uani 1 1 d . . . . .
H00A H 0.349421 -0.037273 1.122848 0.134 Uiso 1 1 calc GR . . . .
H00B H 0.452017 -0.062296 1.107149 0.134 Uiso 1 1 calc GR . . . .
H00G H 0.356475 -0.044191 0.974929 0.134 Uiso 1 1 calc GR . . . .
C003 C 0.25213(17) 0.55862(16) 1.0343(2) 0.0479(6) Uani 1 1 d . . . . .
C004 C 0.20545(16) 0.44019(15) 0.7671(2) 0.0460(6) Uani 1 1 d . . . . .
H004 H 0.171801 0.500179 0.748304 0.055 Uiso 1 1 calc R . . . .
C005 C 0.27014(16) 0.40776(15) 0.9000(2) 0.0439(6) Uani 1 1 d . . . . .
C006 C 0.27528(16) 0.45206(16) 1.0312(2) 0.0465(6) Uani 1 1 d . . . . .
C007 C 0.30625(15) 0.31558(15) 0.8802(2) 0.0420(5) Uani 1 1 d . . . . .
C008 C 0.20086(16) 0.36876(15) 0.6716(2) 0.0430(5) Uani 1 1 d . . . . .
C009 C 0.35699(16) 0.14723(16) 0.9738(2) 0.0472(6) Uani 1 1 d . . . . .
H009 H 0.303906 0.121981 0.899617 0.057 Uiso 1 1 calc R . . . .

loop_
_atom_site_aniso_label
_atom_site_aniso_U_11
_atom_site_aniso_U_22
_atom_site_aniso_U_33
_atom_site_aniso_U_23
_atom_site_aniso_U_13
_atom_site_aniso_U_12
O001 0.1060(14) 0.0522(10) 0.0401(10) 0.0058(8) 0.0253(9) -0.0003(9)
N002 0.0465(11) 0.0445(11) 0.0380(11) -0.0039(8) 0.0136(9) 0.0021(8)
C00A 0.0394(12) 0.0545(14) 0.0375(13) -0.0005(11) 0.0138(10) -0.0001(10)
C00B 0.0433(13) 0.0507(14) 0.0397(13) 0.0004(11) 0.0124(11) 0.0022(10)
C00C 0.0497(14) 0.0614(16) 0.0443(15) -0.0061(12) 0.0108(12) 0.0035(11)
C00D 0.0842(19) 0.0472(16) 0.0447(15) -0.0025(12) 0.0107(13) -0.0067(13)
C00E 0.0591(16) 0.0629(16) 0.0486(16) 0.0044(13) 0.0134(13) 0.0009(12)
C00F 0.0578(16) 0.0680(17) 0.0613(18) -0.0016(14) 0.0037(14) -0.0045(13)
C00G 0.0613(16) 0.0613(16) 0.0593(17) 0.0121(13) 0.0239(14) 0.0169(13)
C00H 0.0713(18) 0.0747(18) 0.0514(16) -0.0154(14) 0.0149(14) 0.0057(14)
C00I 0.0570(16) 0.083(2) 0.0566(18) -0.0218(15) 0.0107(14) 0.0025(14)
C00J 0.0567(17) 0.112(2) 0.0417(16) -0.0051(17) 0.0045(13) 0.0085(17)
C00K 0.0619(17) 0.090(2) 0.0536(18) 0.0180(16) 0.0109(14) 0.0121(15)
C00L 0.124(3) 0.0508(19) 0.064(2) 0.0004(15) -0.0031(19) -0.0078(17)
C00M 0.076(2) 0.092(2) 0.064(2) 0.0201(17) 0.0073(16) 0.0276(17)
C00N 0.122(3) 0.061(2) 0.086(3) -0.017(2) -0.019(2) 0.029(2)
C00O 0.0657(19) 0.100(2) 0.067(2) 0.0021(18) -0.0124(15) 0.0035(17)
C00P 0.082(2) 0.107(3) 0.072(2) -0.038(2) 0.0029(18) 0.031(2)
C00Q 0.106(2) 0.0632(18) 0.106(3) 0.0228(17) 0.047(2) 0.0244(16)
C003 0.0585(15) 0.0454(14) 0.0324(12) -0.0062(11) 0.0073(11) -0.0016(11)
C004 0.0548(14) 0.0399(12) 0.0425(14) 0.0032(11) 0.0163(11) 0.0021(10)
C005 0.0542(14) 0.0400(12) 0.0370(13) -0.0005(10) 0.0157(11) -0.0038(10)
C006 0.0542(14) 0.0455(13) 0.0372(13) 0.0001(11) 0.0131(11) -0.0051(10)
C007 0.0453(13) 0.0455(13) 0.0341(13) -0.0004(10) 0.0129(10) -0.0061(10)
C008 0.0485(13) 0.0435(12) 0.0377(13) 0.0006(11) 0.0161(11) 0.0001(10)
C009 0.0475(13) 0.0518(14) 0.0436(14) -0.0015(11) 0.0179(11) 0.0051(11)

loop_
_atom_type_symbol
_atom_type_description
_atom_type_scat_dispersion_real
_atom_type_scat_dispersion_imag
_atom_type_scat_source
C C 0.0033 0.0016 'International Tables Vol C Tables 4.2.6.8 and 6.1.1.4'
H H 0.0000 0.0000 'International Tables Vol C Tables 4.2.6.8 and 6.1.1.4'
N N 0.0061 0.0033 'International Tables Vol C Tables 4.2.6.8 and 6.1.1.4'
O O 0.0106 0.0060 'International Tables Vol C Tables 4.2.6.8 and 6.1.1.4'

loop_
_geom_angle_atom_site_label_1
_geom_angle_atom_site_label_2
_geom_angle_atom_site_label_3
_geom_angle
_geom_angle_site_symmetry_1
_geom_angle_site_symmetry_3
_geom_angle_publ_flag
C007 N002 H002 124.5 . . ?
C007 N002 C008 111.04(17) . . ?
C008 N002 H002 124.5 . . ?
C00C C00A C00E 117.5(2) . . ?
C00C C00A C008 122.4(2) . . ?
C00E C00A C008 120.1(2) . . ?
C00F C00B C007 120.3(2) . . ?
C009 C00B C00F 118.7(2) . . ?
C009 C00B C007 120.89(19) . . ?
C00A C00C H00C 119.6 . . ?
C00A C00C C00I 120.9(2) . . ?
C00I C00C H00C 119.6 . . ?
C00L C00D H00D 119.7 . . ?
C00L C00D C003 120.6(3) . . ?
C003 C00D H00D 119.7 . . ?
C00A C00E H00E 119.4 . . ?
C00K C00E C00A 121.3(2) . . ?
C00K C00E H00E 119.4 . . ?
C00B C00F H00F 120.1 . . ?
C00O C00F C00B 119.9(2) . . ?
C00O C00F H00F 120.1 . . ?
C00M C00G C00Q 121.1(2) . . ?
C00M C00G C009 118.3(2) . . ?
C009 C00G C00Q 120.6(2) . . ?
C00P C00H H00H 120.1 . . ?
C003 C00H H00H 120.1 . . ?
C003 C00H C00P 119.9(3) . . ?
C00C C00I H00I 119.6 . . ?
C00J C00I C00C 120.8(2) . . ?
C00J C00I H00I 119.6 . . ?
C00I C00J H00J 120.4 . . ?
C00K C00J C00I 119.2(2) . . ?
C00K C00J H00J 120.4 . . ?
C00E C00K H00K 119.8 . . ?
C00J C00K C00E 120.3(2) . . ?
C00J C00K H00K 119.8 . . ?
C00D C00L H00L 120.2 . . ?
C00N C00L C00D 119.6(3) . . ?
C00N C00L H00L 120.2 . . ?
C00G C00M H00M 119.4 . . ?
C00O C00M C00G 121.1(2) . . ?
C00O C00M H00M 119.4 . . ?
C00L C00N H00N 119.5 . . ?
C00L C00N C00P 121.0(3) . . ?
C00P C00N H00N 119.5 . . ?
C00F C00O H00O 119.8 . . ?
C00M C00O C00F 120.4(3) . . ?
C00M C00O H00O 119.8 . . ?
C00H C00P H00P 120.2 . . ?
C00N C00P C00H 119.5(3) . . ?
C00N C00P H00P 120.2 . . ?
C00G C00Q H00A 109.5 . . ?
C00G C00Q H00B 109.5 . . ?
C00G C00Q H00G 109.5 . . ?
H00A C00Q H00B 109.5 . . ?
H00A C00Q H00G 109.5 . . ?
H00B C00Q H00G 109.5 . . ?
C00D C003 C006 121.8(2) . . ?
C00H C003 C00D 119.3(2) . . ?
C00H C003 C006 118.9(2) . . ?
C005 C004 H004 125.6 . . ?
C008 C004 H004 125.6 . . ?
C008 C004 C005 108.86(19) . . ?
C004 C005 C006 124.6(2) . . ?
C007 C005 C004 106.44(19) . . ?
C007 C005 C006 127.3(2) . . ?
O001 C006 C003 118.2(2) . . ?
O001 C006 C005 122.8(2) . . ?
C005 C006 C003 118.9(2) . . ?
N002 C007 C00B 122.43(19) . . ?
N002 C007 C005 107.20(18) . . ?
C005 C007 C00B 130.4(2) . . ?
N002 C008 C00A 123.72(19) . . ?
C004 C008 N002 106.44(18) . . ?
C004 C008 C00A 129.8(2) . . ?
C00B C009 C00G 121.5(2) . . ?
C00B C009 H009 119.2 . . ?
C00G C009 H009 119.2 . . ?

loop_
_geom_bond_atom_site_label_1
_geom_bond_atom_site_label_2
_geom_bond_distance
_geom_bond_site_symmetry_2
_geom_bond_publ_flag
O001 C006 1.234(2) . ?
N002 H002 0.8600 . ?
N002 C007 1.360(3) . ?
N002 C008 1.382(3) . ?
C00A C00C 1.382(3) . ?
C00A C00E 1.393(3) . ?
C00A C008 1.461(3) . ?
C00B C00F 1.391(3) . ?
C00B C007 1.473(3) . ?
C00B C009 1.385(3) . ?
C00C H00C 0.9300 . ?
C00C C00I 1.383(3) . ?
C00D H00D 0.9300 . ?
C00D C00L 1.372(4) . ?
C00D C003 1.385(3) . ?
C00E H00E 0.9300 . ?
C00E C00K 1.381(3) . ?
C00F H00F 0.9300 . ?
C00F C00O 1.377(3) . ?
C00G C00M 1.376(4) . ?
C00G C00Q 1.509(3) . ?
C00G C009 1.387(3) . ?
C00H H00H 0.9300 . ?
C00H C00P 1.383(4) . ?
C00H C003 1.381(3) . ?
C00I H00I 0.9300 . ?
C00I C00J 1.371(4) . ?
C00J H00J 0.9300 . ?
C00J C00K 1.368(4) . ?
C00K H00K 0.9300 . ?
C00L H00L 0.9300 . ?
C00L C00N 1.360(5) . ?
C00M H00M 0.9300 . ?
C00M C00O 1.370(4) . ?
C00N H00N 0.9300 . ?
C00N C00P 1.375(5) . ?
C00O H00O 0.9300 . ?
C00P H00P 0.9300 . ?
C00Q H00A 0.9600 . ?
C00Q H00B 0.9600 . ?
C00Q H00G 0.9600 . ?
C003 C006 1.486(3) . ?
C004 H004 0.9300 . ?
C004 C005 1.423(3) . ?
C004 C008 1.367(3) . ?
C005 C006 1.459(3) . ?
C005 C007 1.396(3) . ?
C009 H009 0.9300 . ?
